data_7053310
loop_
_publ_author_name
'Miao, Xiao-He'
'Zhu, Long-Guan'

_publ_section_title
;
 Supramolecular assembly under the control of the chelating ligand for the
 MnII/bridging ligands/3-sulfobenzoate system and catalytic properties for
 the disproportionation of hydrogen peroxide
;
_journal_issue 11
_journal_name_full 'New Journal of Chemistry'
_journal_page_first 2403
_journal_paper_doi 10.1039/b9nj00428a
_journal_volume 34
_journal_year 2010
_chemical_formula_sum 'C27 H34 Mn N4 O12 S'
_chemical_formula_weight 693.58
_chemical_name_systematic
;
?
;
_space_group_IT_number 14
_symmetry_cell_setting monoclinic
_symmetry_space_group_name_Hall '-P 2ybc'
_symmetry_space_group_name_H-M 'P 1 21/c 1'
_atom_sites_solution_hydrogens geom
_atom_sites_solution_primary direct
_atom_sites_solution_secondary difmap
_audit_creation_method SHELXL-97
_cell_angle_alpha 90.00
_cell_angle_beta 112.4460(10)
_cell_angle_gamma 90.00
_cell_formula_units_Z 4
_cell_length_a 20.510(2)
_cell_length_b 7.0178(8)
_cell_length_c 23.495(3)
_cell_measurement_reflns_used 3317
_cell_measurement_temperature 295(2)
_cell_measurement_theta_max 21.7
_cell_measurement_theta_min 2.25
_cell_volume 3125.6(6)
_computing_cell_refinement 'SAINT (Bruker, 2002)'
_computing_data_collection 'SMART (Bruker, 2002)'
_computing_data_reduction SAINT
_computing_molecular_graphics 'Ortep-3 for Windows (Farrugia, 1997)'
_computing_publication_material 'WinGX (Farrugia, 1999)'
_computing_structure_refinement 'SHELXL-97 (Sheldrick, 1997)'
_computing_structure_solution 'SHELXS-97 (Sheldrick, 1997)'
_diffrn_ambient_temperature 295(2)
_diffrn_measured_fraction_theta_full 0.999
_diffrn_measured_fraction_theta_max 0.999
_diffrn_measurement_device_type 'Bruker SMART area-detector diffractometer'
_diffrn_measurement_method '\f and \w scan'
_diffrn_radiation_monochromator graphite
_diffrn_radiation_source 'fine-focus sealed tube'
_diffrn_radiation_type MoK\a
_diffrn_radiation_wavelength 0.71073
_diffrn_reflns_av_R_equivalents 0.0498
_diffrn_reflns_av_sigmaI/netI 0.0484
_diffrn_reflns_limit_h_max 24
_diffrn_reflns_limit_h_min -24
_diffrn_reflns_limit_k_max 8
_diffrn_reflns_limit_k_min -8
_diffrn_reflns_limit_l_max 28
_diffrn_reflns_limit_l_min -28
_diffrn_reflns_number 22010
_diffrn_reflns_theta_full 25.20
_diffrn_reflns_theta_max 25.20
_diffrn_reflns_theta_min 1.07
_diffrn_standards_number 0
_exptl_absorpt_coefficient_mu 0.557
_exptl_absorpt_correction_T_max 0.9464
_exptl_absorpt_correction_T_min 0.8162
_exptl_absorpt_correction_type multi-scan
_exptl_absorpt_process_details 'SADABS (Bruker, 2002)'
_exptl_crystal_colour yellow
_exptl_crystal_density_diffrn 1.474
_exptl_crystal_density_method 'not measured'
_exptl_crystal_description needle
_exptl_crystal_F_000 1444
_exptl_crystal_size_max 0.38
_exptl_crystal_size_mid 0.17
_exptl_crystal_size_min 0.10
_refine_diff_density_max 1.438
_refine_diff_density_min -0.755
_refine_diff_density_rms 0.073
_refine_ls_extinction_method none
_refine_ls_goodness_of_fit_ref 1.162
_refine_ls_hydrogen_treatment mixed
_refine_ls_matrix_type full
_refine_ls_number_parameters 455
_refine_ls_number_reflns 5629
_refine_ls_number_restraints 32
_refine_ls_restrained_S_all 1.239
_refine_ls_R_factor_all 0.0898
_refine_ls_R_factor_gt 0.0649
_refine_ls_shift/su_max 0.000
_refine_ls_shift/su_mean <0.001
_refine_ls_structure_factor_coef Fsqd
_refine_ls_weighting_details 'calc w=1/[\s^2^(Fo^2^)+(0.0754P)^2^+2.8350P] where P=(Fo^2^+2Fc^2^)/3'
_refine_ls_weighting_scheme calc
_refine_ls_wR_factor_gt 0.1690
_refine_ls_wR_factor_ref 0.1836
_reflns_number_gt 3969
_reflns_number_total 5629
_reflns_threshold_expression >2\s(I)
_cod_data_source_file b9nj00428a.txt
_cod_data_source_block comp-1
_cod_original_cell_volume 3125.7(6)
_cod_original_sg_symbol_H-M 'P 21/c'
_cod_database_code 7053310

loop_
_symmetry_equiv_pos_as_xyz
'x, y, z'
'-x, y+1/2, -z+1/2'
'-x, -y, -z'
'x, -y-1/2, z-1/2'

loop_
_atom_site_label
_atom_site_type_symbol
_atom_site_fract_x
_atom_site_fract_y
_atom_site_fract_z
_atom_site_U_iso_or_equiv
_atom_site_adp_type
_atom_site_occupancy
_atom_site_symmetry_multiplicity
_atom_site_calc_flag
_atom_site_refinement_flags
_atom_site_disorder_assembly
_atom_site_disorder_group
Mn1 Mn 0.0000 0.0000 0.0000 0.0349(3) Uani 1 2 d S . .
Mn2 Mn 0.5000 0.0000 0.0000 0.0375(3) Uani 1 2 d S . .
S1 S -0.27535(8) 0.0783(3) -0.37323(7) 0.0821(6) Uani 1 1 d . . .
O1 O -0.10909(15) -0.1237(4) -0.04450(15) 0.0460(8) Uani 1 1 d D . .
O2 O -0.04410(19) 0.2793(4) -0.03367(15) 0.0541(9) Uani 1 1 d D . .
O3 O 0.61353(18) -0.1103(6) 0.04799(17) 0.0633(10) Uani 1 1 d D . .
O4 O 0.5388(2) 0.2814(5) -0.00282(14) 0.0582(10) Uani 1 1 d D . .
O5 O -0.2352(2) 0.0787(6) -0.10264(19) 0.0816(12) Uani 1 1 d D . .
O6 O -0.2496(2) 0.3289(5) -0.15990(16) 0.0642(10) Uani 1 1 d . . .
O7 O -0.2771(3) 0.2870(7) -0.3683(2) 0.1018(16) Uani 1 1 d D . .
O8 O -0.34597(19) 0.0032(6) -0.41746(19) 0.0761(12) Uani 1 1 d . . .
O9 O -0.2164(3) 0.0085(12) -0.3828(3) 0.158(3) Uani 1 1 d . . .
O1W O -0.1634(2) -0.0148(5) -0.54813(19) 0.0638(10) Uani 1 1 d D . .
O2W O 0.2409(4) -0.6631(8) -0.0071(2) 0.1110(18) Uani 1 1 d D . .
O3W' O 0.2659(3) -0.0962(12) -0.0035(3) 0.158(4) Uani 0.939(10) 1 d PU A 1
O3W O 0.262(3) 0.079(5) -0.0460(18) 0.07(2) Uani 0.061(10) 1 d PU A 2
N1 N 0.01225(19) -0.0477(5) -0.08668(16) 0.0389(8) Uani 1 1 d . . .
N2 N 0.0297(2) -0.0781(6) -0.36834(18) 0.0509(10) Uani 1 1 d . . .
N3 N 0.4955(2) -0.0559(5) -0.09269(16) 0.0418(9) Uani 1 1 d . . .
N4 N 0.4781(3) -0.0679(6) -0.38747(18) 0.0559(11) Uani 1 1 d . . .
C1 C -0.0463(2) -0.0802(7) -0.1408(2) 0.0442(11) Uani 1 1 d . . .
H1 H -0.0894 -0.0996 -0.1372 0.053 Uiso 1 1 calc R . .
C2 C -0.0456(2) -0.0858(7) -0.1963(2) 0.0433(11) Uani 1 1 d . . .
H2 H -0.0858 -0.1067 -0.2315 0.052 Uiso 1 1 calc R . .
C3 C 0.0205(2) -0.0576(6) -0.19757(18) 0.0343(9) Uani 1 1 d . . .
C4 C 0.0817(3) -0.0258(7) -0.1421(2) 0.0522(13) Uani 1 1 d . . .
H4 H 0.1255 -0.0076 -0.1444 0.063 Uiso 1 1 calc R . .
C5 C 0.0759(2) -0.0223(7) -0.0884(2) 0.0500(12) Uani 1 1 d . . .
H5 H 0.1152 -0.0025 -0.0524 0.060 Uiso 1 1 calc R . .
C6 C 0.0242(2) -0.0610(6) -0.25663(19) 0.0357(9) Uani 1 1 d . . .
C7 C -0.0380(3) -0.0358(7) -0.3125(2) 0.0467(11) Uani 1 1 d . . .
H7 H -0.0815 -0.0121 -0.3102 0.056 Uiso 1 1 calc R . .
C8 C -0.0328(3) -0.0464(7) -0.3660(2) 0.0526(12) Uani 1 1 d . . .
H8 H -0.0725 -0.0319 -0.4021 0.063 Uiso 1 1 calc R . .
C9 C 0.0893(3) -0.1008(7) -0.3142(2) 0.0543(13) Uani 1 1 d . . .
H9 H 0.1320 -0.1236 -0.3182 0.065 Uiso 1 1 calc R . .
C10 C 0.0898(2) -0.0925(7) -0.2582(2) 0.0479(11) Uani 1 1 d . . .
H10 H 0.1306 -0.1065 -0.2230 0.058 Uiso 1 1 calc R . .
C11 C 0.4334(2) -0.0982(6) -0.1433(2) 0.0453(11) Uani 1 1 d . . .
H11 H 0.3928 -0.1224 -0.1357 0.054 Uiso 1 1 calc R . .
C12 C 0.4286(2) -0.1060(6) -0.20097(19) 0.0434(11) Uani 1 1 d . . .
H12 H 0.3866 -0.1343 -0.2337 0.052 Uiso 1 1 calc R . .
C13 C 0.4899(2) -0.0693(6) -0.20881(18) 0.0360(9) Uani 1 1 d . . .
C14 C 0.5554(2) -0.0311(6) -0.1559(2) 0.0434(11) Uani 1 1 d . . .
H14 H 0.5972 -0.0116 -0.1620 0.052 Uiso 1 1 calc R . .
C15 C 0.5556(2) -0.0243(6) -0.0998(2) 0.0449(11) Uani 1 1 d . . .
H15 H 0.5968 0.0020 -0.0661 0.054 Uiso 1 1 calc R . .
C16 C 0.4857(2) -0.0675(6) -0.27044(19) 0.0380(10) Uani 1 1 d . . .
C17 C 0.4195(3) -0.0313(6) -0.3235(2) 0.0477(12) Uani 1 1 d . . .
H17 H 0.3782 -0.0072 -0.3172 0.057 Uiso 1 1 calc R . .
C18 C 0.4187(3) -0.0330(7) -0.3797(2) 0.0571(13) Uani 1 1 d . . .
H18 H 0.3771 -0.0100 -0.4134 0.068 Uiso 1 1 calc R . .
C19 C 0.5409(3) -0.1004(7) -0.3365(2) 0.0531(13) Uani 1 1 d . . .
H19 H 0.5815 -0.1232 -0.3442 0.064 Uiso 1 1 calc R . .
C20 C 0.5469(2) -0.1013(6) -0.2785(2) 0.0428(10) Uani 1 1 d . . .
H20 H 0.5896 -0.1231 -0.2459 0.051 Uiso 1 1 calc R . .
C21 C -0.2461(2) 0.1547(7) -0.1513(2) 0.0509(12) Uani 1 1 d . . .
C22 C -0.2517(2) 0.0252(7) -0.2020(3) 0.0542(13) Uani 1 1 d . . .
C23 C -0.2580(2) 0.1004(7) -0.2563(2) 0.0485(12) Uani 1 1 d . . .
H23 H -0.2597 0.2318 -0.2619 0.058 Uiso 1 1 calc R . .
C24 C -0.2619(2) -0.0172(8) -0.3022(3) 0.0632(15) Uani 1 1 d . . .
C25 C -0.2590(3) -0.2140(10) -0.2942(3) 0.089(2) Uani 1 1 d . . .
H25 H -0.2612 -0.2933 -0.3266 0.107 Uiso 1 1 calc R . .
C26 C -0.2531(3) -0.2878(8) -0.2415(4) 0.097(3) Uani 1 1 d . . .
H26 H -0.2510 -0.4193 -0.2362 0.116 Uiso 1 1 calc R . .
C27 C -0.2502(3) -0.1720(8) -0.1950(3) 0.0731(17) Uani 1 1 d . . .
H27 H -0.2472 -0.2241 -0.1577 0.088 Uiso 1 1 calc R . .
H1C H -0.190(2) 0.059(7) -0.5760(18) 0.076 Uiso 1 1 d D . .
H1D H -0.185(2) -0.047(7) -0.5255(19) 0.076 Uiso 1 1 d D . .
H2B H -0.075(2) 0.334(6) -0.0245(19) 0.065 Uiso 1 1 d D . .
H2A H -0.041(2) 0.330(6) -0.0652(14) 0.065 Uiso 1 1 d D . .
H2C H 0.252(4) -0.779(4) -0.001(3) 0.135 Uiso 1 1 d D . .
H2D H 0.223(4) -0.642(9) -0.0454(9) 0.135 Uiso 1 1 d D . .
H4B H 0.530(2) 0.346(6) -0.0352(12) 0.070 Uiso 1 1 d D . .
H4A H 0.5782(15) 0.316(7) 0.0237(15) 0.070 Uiso 1 1 d D . .
H1A H -0.1180(19) -0.2426(17) -0.046(2) 0.055 Uiso 1 1 d D . .
H1B H -0.1475(12) -0.063(5) -0.062(2) 0.055 Uiso 1 1 d D . .
H3B H 0.620(2) -0.2299(17) 0.049(3) 0.076 Uiso 1 1 d D . .
H3A H 0.6523(15) -0.057(6) 0.052(3) 0.076 Uiso 1 1 d D . .

loop_
_atom_site_aniso_label
_atom_site_aniso_U_11
_atom_site_aniso_U_22
_atom_site_aniso_U_33
_atom_site_aniso_U_23
_atom_site_aniso_U_13
_atom_site_aniso_U_12
Mn1 0.0414(5) 0.0368(5) 0.0311(5) 0.0026(4) 0.0190(4) 0.0003(4)
Mn2 0.0493(6) 0.0388(5) 0.0260(5) 0.0015(4) 0.0161(4) 0.0011(4)
S1 0.0424(8) 0.1308(16) 0.0717(10) -0.0382(10) 0.0202(7) -0.0063(9)
O1 0.0459(18) 0.0449(19) 0.0496(19) 0.0039(15) 0.0208(16) -0.0030(14)
O2 0.082(3) 0.0448(19) 0.057(2) 0.0188(15) 0.0500(19) 0.0209(17)
O3 0.057(2) 0.076(3) 0.055(2) 0.010(2) 0.0203(19) 0.0165(19)
O4 0.096(3) 0.048(2) 0.0322(17) 0.0009(15) 0.0262(18) -0.0199(19)
O5 0.090(3) 0.080(3) 0.088(3) 0.028(2) 0.049(3) 0.021(2)
O6 0.085(3) 0.052(2) 0.060(2) 0.0006(18) 0.032(2) 0.0087(19)
O7 0.127(4) 0.111(4) 0.087(3) -0.028(3) 0.061(3) -0.055(3)
O8 0.050(2) 0.086(3) 0.073(3) -0.015(2) 0.0027(19) 0.0017(19)
O9 0.065(3) 0.310(9) 0.102(4) -0.056(5) 0.037(3) 0.038(4)
O1W 0.067(2) 0.057(2) 0.078(3) 0.0098(18) 0.040(2) 0.0025(18)
O2W 0.155(5) 0.111(4) 0.110(4) -0.008(3) 0.098(4) -0.003(4)
O3W' 0.084(4) 0.165(6) 0.203(7) -0.077(5) 0.031(4) 0.006(4)
O3W 0.06(2) 0.07(2) 0.06(2) 0.048(10) 0.021(12) -0.014(10)
N1 0.045(2) 0.042(2) 0.036(2) -0.0001(15) 0.0232(17) 0.0023(16)
N2 0.072(3) 0.049(2) 0.045(2) -0.0105(19) 0.037(2) -0.005(2)
N3 0.059(2) 0.038(2) 0.035(2) -0.0030(16) 0.0239(19) -0.0036(17)
N4 0.088(3) 0.050(2) 0.043(2) -0.0061(19) 0.040(2) -0.004(2)
C1 0.038(2) 0.058(3) 0.043(3) -0.001(2) 0.023(2) -0.002(2)
C2 0.039(2) 0.056(3) 0.036(2) -0.006(2) 0.016(2) -0.002(2)
C3 0.041(2) 0.031(2) 0.035(2) -0.0022(17) 0.0193(19) 0.0036(17)
C4 0.041(3) 0.081(4) 0.042(3) -0.008(2) 0.024(2) -0.007(2)
C5 0.042(3) 0.075(4) 0.034(2) -0.005(2) 0.016(2) -0.002(2)
C6 0.044(2) 0.032(2) 0.036(2) -0.0054(18) 0.021(2) 0.0002(18)
C7 0.046(3) 0.059(3) 0.041(3) -0.007(2) 0.023(2) 0.000(2)
C8 0.060(3) 0.062(3) 0.034(3) -0.008(2) 0.016(2) -0.008(2)
C9 0.062(3) 0.059(3) 0.058(3) -0.005(2) 0.041(3) 0.004(3)
C10 0.050(3) 0.059(3) 0.038(3) -0.002(2) 0.021(2) 0.010(2)
C11 0.055(3) 0.049(3) 0.039(3) -0.004(2) 0.026(2) -0.010(2)
C12 0.052(3) 0.045(3) 0.034(2) -0.0092(19) 0.017(2) -0.013(2)
C13 0.049(3) 0.028(2) 0.035(2) -0.0037(17) 0.021(2) -0.0014(19)
C14 0.044(3) 0.046(3) 0.045(3) -0.006(2) 0.022(2) 0.001(2)
C15 0.047(3) 0.053(3) 0.032(2) -0.006(2) 0.012(2) -0.001(2)
C16 0.054(3) 0.028(2) 0.037(2) -0.0065(18) 0.023(2) -0.0054(19)
C17 0.057(3) 0.051(3) 0.041(3) -0.002(2) 0.025(2) 0.004(2)
C18 0.076(4) 0.060(3) 0.038(3) -0.002(2) 0.025(3) 0.005(3)
C19 0.072(4) 0.050(3) 0.056(3) -0.010(2) 0.045(3) -0.010(3)
C20 0.050(3) 0.042(3) 0.042(3) -0.003(2) 0.023(2) -0.004(2)
C21 0.041(3) 0.055(3) 0.057(3) 0.017(3) 0.019(2) 0.011(2)
C22 0.032(2) 0.039(3) 0.078(4) 0.001(3) 0.006(2) 0.002(2)
C23 0.036(3) 0.044(3) 0.061(3) -0.008(2) 0.013(2) 0.003(2)
C24 0.033(3) 0.064(4) 0.079(4) -0.031(3) 0.006(2) 0.001(2)
C25 0.062(4) 0.077(5) 0.089(5) -0.039(4) -0.015(4) 0.021(3)
C26 0.080(5) 0.037(3) 0.117(6) -0.017(4) -0.026(4) 0.007(3)
C27 0.050(3) 0.047(3) 0.089(4) 0.006(3) -0.010(3) 0.000(2)

loop_
_atom_type_symbol
_atom_type_description
_atom_type_scat_dispersion_real
_atom_type_scat_dispersion_imag
_atom_type_scat_source
C C 0.0033 0.0016 'International Tables Vol C Tables 4.2.6.8 and 6.1.1.4'
H H 0.0000 0.0000 'International Tables Vol C Tables 4.2.6.8 and 6.1.1.4'
Mn Mn 0.3368 0.7283 'International Tables Vol C Tables 4.2.6.8 and 6.1.1.4'
N N 0.0061 0.0033 'International Tables Vol C Tables 4.2.6.8 and 6.1.1.4'
O O 0.0106 0.0060 'International Tables Vol C Tables 4.2.6.8 and 6.1.1.4'
S S 0.1246 0.1234 'International Tables Vol C Tables 4.2.6.8 and 6.1.1.4'

loop_
_geom_angle_atom_site_label_1
_geom_angle_atom_site_label_2
_geom_angle_atom_site_label_3
_geom_angle
_geom_angle_site_symmetry_1
_geom_angle_site_symmetry_3
N1 Mn1 N1 180.00 3 .
N1 Mn1 O2 91.22(12) 3 .
N1 Mn1 O2 88.78(12) . .
N1 Mn1 O2 88.78(12) 3 3
N1 Mn1 O2 91.22(12) . 3
O2 Mn1 O2 180.0 . 3
N1 Mn1 O1 87.44(12) 3 3
N1 Mn1 O1 92.56(12) . 3
O2 Mn1 O1 91.31(13) . 3
O2 Mn1 O1 88.69(13) 3 3
N1 Mn1 O1 92.56(12) 3 .
N1 Mn1 O1 87.44(12) . .
O2 Mn1 O1 88.69(13) . .
O2 Mn1 O1 91.31(13) 3 .
O1 Mn1 O1 180.00 3 .
O4 Mn2 O4 180.0 . 3_655
O4 Mn2 N3 90.55(12) . .
O4 Mn2 N3 89.45(12) 3_655 .
O4 Mn2 N3 89.45(12) . 3_655
O4 Mn2 N3 90.55(12) 3_655 3_655
N3 Mn2 N3 180.00 . 3_655
O4 Mn2 O3 90.42(15) . .
O4 Mn2 O3 89.58(15) 3_655 .
N3 Mn2 O3 94.46(14) . .
N3 Mn2 O3 85.54(14) 3_655 .
O4 Mn2 O3 89.58(15) . 3_655
O4 Mn2 O3 90.42(15) 3_655 3_655
N3 Mn2 O3 85.54(14) . 3_655
N3 Mn2 O3 94.46(14) 3_655 3_655
O3 Mn2 O3 180.0 . 3_655
O9 S1 O7 114.2(4) . .
O9 S1 O8 115.2(3) . .
O7 S1 O8 110.8(3) . .
O9 S1 C24 101.0(3) . .
O7 S1 C24 108.1(3) . .
O8 S1 C24 106.7(3) . .
Mn1 O1 H1A 124(3) . .
Mn1 O1 H1B 127(3) . .
H1A O1 H1B 109(4) . .
Mn1 O2 H2B 125(3) . .
Mn1 O2 H2A 122(3) . .
H2B O2 H2A 111(4) . .
Mn2 O3 H3B 118(3) . .
Mn2 O3 H3A 129(3) . .
H3B O3 H3A 108(4) . .
Mn2 O4 H4B 125(3) . .
Mn2 O4 H4A 120(3) . .
H4B O4 H4A 109(4) . .
H1C O1W H1D 108(4) . .
H2C O2W H2D 109(6) . .
C5 N1 C1 120.4(4) . .
C5 N1 Mn1 118.3(3) . .
C1 N1 Mn1 120.8(3) . .
C8 N2 C9 120.5(4) . .
C15 N3 C11 121.1(4) . .
C15 N3 Mn2 114.2(3) . .
C11 N3 Mn2 124.2(3) . .
C18 N4 C19 120.5(4) . .
C2 C1 N1 125.4(4) . .
C2 C1 H1 117.3 . .
N1 C1 H1 117.3 . .
C1 C2 C3 113.7(4) . .
C1 C2 H2 123.1 . .
C3 C2 H2 123.1 . .
C2 C3 C6 116.0(4) . .
C2 C3 C4 121.7(4) . .
C6 C3 C4 122.3(4) . .
C5 C4 C3 120.4(4) . .
C5 C4 H4 119.8 . .
C3 C4 H4 119.8 . .
C4 C5 N1 118.4(4) . .
C4 C5 H5 120.8 . .
N1 C5 H5 120.8 . .
C10 C6 C3 116.6(4) . .
C10 C6 C7 121.7(4) . .
C3 C6 C7 121.8(4) . .
C8 C7 C6 119.9(4) . .
C8 C7 H7 120.0 . .
C6 C7 H7 120.0 . .
C7 C8 N2 119.1(5) . .
C7 C8 H8 120.4 . .
N2 C8 H8 120.4 . .
C10 C9 N2 125.3(4) . .
C10 C9 H9 117.4 . .
N2 C9 H9 117.4 . .
C9 C10 C6 113.6(4) . .
C9 C10 H10 123.2 . .
C6 C10 H10 123.2 . .
C12 C11 N3 124.4(4) . .
C12 C11 H11 117.8 . .
N3 C11 H11 117.8 . .
C11 C12 C13 114.8(4) . .
C11 C12 H12 122.6 . .
C13 C12 H12 122.6 . .
C12 C13 C16 116.1(4) . .
C12 C13 C14 121.0(4) . .
C16 C13 C14 122.9(4) . .
C15 C14 C13 120.4(4) . .
C15 C14 H14 119.8 . .
C13 C14 H14 119.8 . .
C14 C15 N3 118.3(4) . .
C14 C15 H15 120.8 . .
N3 C15 H15 120.8 . .
C20 C16 C13 116.2(4) . .
C20 C16 C17 120.8(4) . .
C13 C16 C17 123.0(4) . .
C18 C17 C16 120.2(5) . .
C18 C17 H17 119.9 . .
C16 C17 H17 119.9 . .
C17 C18 N4 118.8(5) . .
C17 C18 H18 120.6 . .
N4 C18 H18 120.6 . .
C20 C19 N4 125.1(4) . .
C20 C19 H19 117.4 . .
N4 C19 H19 117.4 . .
C19 C20 C16 114.6(5) . .
C19 C20 H20 122.7 . .
C16 C20 H20 122.7 . .
O5 C21 O6 125.0(5) . .
O5 C21 C22 115.2(5) . .
O6 C21 C22 119.8(5) . .
C23 C22 C27 119.7(5) . .
C23 C22 C21 118.5(4) . .
C27 C22 C21 121.8(6) . .
C24 C23 C22 118.6(5) . .
C24 C23 H23 120.7 . .
C22 C23 H23 120.7 . .
C23 C24 C25 121.1(6) . .
C23 C24 S1 118.7(5) . .
C25 C24 S1 120.1(5) . .
C26 C25 C24 120.4(6) . .
C26 C25 H25 119.8 . .
C24 C25 H25 119.8 . .
C25 C26 C27 119.3(6) . .
C25 C26 H26 120.3 . .
C27 C26 H26 120.3 . .
C26 C27 C22 120.8(6) . .
C26 C27 H27 119.6 . .
C22 C27 H27 119.6 . .

loop_
_geom_bond_atom_site_label_1
_geom_bond_atom_site_label_2
_geom_bond_distance
_geom_bond_site_symmetry_2
Mn1 N1 2.171(3) 3
Mn1 N1 2.171(3) .
Mn1 O2 2.177(3) .
Mn1 O2 2.177(3) 3
Mn1 O1 2.251(3) 3
Mn1 O1 2.251(3) .
Mn2 O4 2.139(3) .
Mn2 O4 2.139(3) 3_655
Mn2 N3 2.180(3) .
Mn2 N3 2.180(3) 3_655
Mn2 O3 2.299(3) .
Mn2 O3 2.299(3) 3_655
S1 O9 1.400(5) .
S1 O7 1.470(5) .
S1 O8 1.519(4) .
S1 C24 1.720(7) .
O1 H1A 0.851(11) .
O1 H1B 0.85(3) .
O2 H2B 0.84(4) .
O2 H2A 0.85(4) .
O3 H3B 0.848(11) .
O3 H3A 0.85(4) .
O4 H4B 0.84(3) .
O4 H4A 0.85(4) .
O5 C21 1.202(6) .
O6 C21 1.237(6) .
O1W H1C 0.85(4) .
O1W H1D 0.85(4) .
O2W H2C 0.84(4) .
O2W H2D 0.846(11) .
N1 C5 1.334(6) .
N1 C1 1.394(6) .
N2 C8 1.322(6) .
N2 C9 1.396(6) .
N3 C15 1.324(6) .
N3 C11 1.403(6) .
N4 C18 1.320(7) .
N4 C19 1.403(7) .
C1 C2 1.310(6) .
C1 H1 0.9300 .
C2 C3 1.380(6) .
C2 H2 0.9300 .
C3 C6 1.419(5) .
C3 C4 1.440(6) .
C4 C5 1.312(6) .
C4 H4 0.9300 .
C5 H5 0.9300 .
C6 C10 1.379(6) .
C6 C7 1.450(6) .
C7 C8 1.304(6) .
C7 H7 0.9300 .
C8 H8 0.9300 .
C9 C10 1.312(6) .
C9 H9 0.9300 .
C10 H10 0.9300 .
C11 C12 1.322(6) .
C11 H11 0.9300 .
C12 C13 1.364(6) .
C12 H12 0.9300 .
C13 C16 1.417(5) .
C13 C14 1.465(6) .
C14 C15 1.317(6) .
C14 H14 0.9300 .
C15 H15 0.9300 .
C16 C20 1.362(6) .
C16 C17 1.472(6) .
C17 C18 1.315(6) .
C17 H17 0.9300 .
C18 H18 0.9300 .
C19 C20 1.319(6) .
C19 H19 0.9300 .
C20 H20 0.9300 .
C21 C22 1.469(7) .
C22 C23 1.339(7) .
C22 C27 1.392(7) .
C23 C24 1.337(7) .
C23 H23 0.9300 .
C24 C25 1.392(9) .
C25 C26 1.304(10) .
C25 H25 0.9300 .
C26 C27 1.345(9) .
C26 H26 0.9300 .
C27 H27 0.9300 .

loop_
_geom_torsion_atom_site_label_1
_geom_torsion_atom_site_label_2
_geom_torsion_atom_site_label_3
_geom_torsion_atom_site_label_4
_geom_torsion
_geom_torsion_site_symmetry_1
O2 Mn1 N1 C5 100.1(3) .
O2 Mn1 N1 C5 -79.9(3) 3
O1 Mn1 N1 C5 8.8(3) 3
O1 Mn1 N1 C5 -171.2(3) .
O2 Mn1 N1 C1 -71.9(3) .
O2 Mn1 N1 C1 108.1(3) 3
O1 Mn1 N1 C1 -163.2(3) 3
O1 Mn1 N1 C1 16.8(3) .
O4 Mn2 N3 C15 53.9(3) .
O4 Mn2 N3 C15 -126.1(3) 3_655
O3 Mn2 N3 C15 -36.6(3) .
O3 Mn2 N3 C15 143.4(3) 3_655
O4 Mn2 N3 C11 -118.3(4) .
O4 Mn2 N3 C11 61.7(4) 3_655
O3 Mn2 N3 C11 151.3(3) .
O3 Mn2 N3 C11 -28.7(3) 3_655
C5 N1 C1 C2 -1.2(7) .
Mn1 N1 C1 C2 170.6(4) .
N1 C1 C2 C3 0.6(7) .
C1 C2 C3 C6 -179.6(4) .
C1 C2 C3 C4 0.1(7) .
C2 C3 C4 C5 -0.2(7) .
C6 C3 C4 C5 179.5(5) .
C3 C4 C5 N1 -0.4(7) .
C1 N1 C5 C4 1.0(7) .
Mn1 N1 C5 C4 -171.0(4) .
C2 C3 C6 C10 -160.5(4) .
C4 C3 C6 C10 19.8(6) .
C2 C3 C6 C7 18.5(6) .
C4 C3 C6 C7 -161.2(4) .
C10 C6 C7 C8 1.3(7) .
C3 C6 C7 C8 -177.6(4) .
C6 C7 C8 N2 -0.7(7) .
C9 N2 C8 C7 0.3(7) .
C8 N2 C9 C10 -0.4(8) .
N2 C9 C10 C6 0.9(7) .
C3 C6 C10 C9 177.7(4) .
C7 C6 C10 C9 -1.3(7) .
C15 N3 C11 C12 -1.6(7) .
Mn2 N3 C11 C12 170.1(4) .
N3 C11 C12 C13 0.1(7) .
C11 C12 C13 C16 -177.0(4) .
C11 C12 C13 C14 1.9(6) .
C12 C13 C14 C15 -2.7(7) .
C16 C13 C14 C15 176.2(4) .
C13 C14 C15 N3 1.1(7) .
C11 N3 C15 C14 0.9(6) .
Mn2 N3 C15 C14 -171.6(3) .
C12 C13 C16 C20 -156.7(4) .
C14 C13 C16 C20 24.4(6) .
C12 C13 C16 C17 23.4(6) .
C14 C13 C16 C17 -155.5(4) .
C20 C16 C17 C18 0.6(7) .
C13 C16 C17 C18 -179.4(4) .
C16 C17 C18 N4 0.1(7) .
C19 N4 C18 C17 -0.7(7) .
C18 N4 C19 C20 0.6(8) .
N4 C19 C20 C16 0.1(7) .
C13 C16 C20 C19 179.3(4) .
C17 C16 C20 C19 -0.7(6) .
O5 C21 C22 C23 -174.6(4) .
O6 C21 C22 C23 2.3(7) .
O5 C21 C22 C27 5.0(7) .
O6 C21 C22 C27 -178.0(5) .
C27 C22 C23 C24 -0.8(7) .
C21 C22 C23 C24 178.8(4) .
C22 C23 C24 C25 -0.4(7) .
C22 C23 C24 S1 176.1(4) .
O9 S1 C24 C23 122.7(5) .
O7 S1 C24 C23 2.6(5) .
O8 S1 C24 C23 -116.6(4) .
O9 S1 C24 C25 -60.7(6) .
O7 S1 C24 C25 179.2(5) .
O8 S1 C24 C25 60.0(5) .
C23 C24 C25 C26 0.7(9) .
S1 C24 C25 C26 -175.8(5) .
C24 C25 C26 C27 0.3(10) .
C25 C26 C27 C22 -1.5(10) .
C23 C22 C27 C26 1.8(8) .
C21 C22 C27 C26 -177.8(5) .
